data_7710145
loop_
_publ_author_name
'Liu, Jingjing'
'Shang, Jianxuan'
'Wei, Jing'
'Gao, Fangfang'
'Hou, Lei'
'Zeng, FanLong'
'Li, Anyang'
'Wang, Wenyuan'

_publ_section_title
;
 An \a-diiminato germylene family: syntheses, structures, and reactivity
 towards C-C coupled digermylene and digermylene oxide
;
_journal_name_full 'Dalton Transactions'
_journal_paper_doi 10.1039/D2DT00981A
_journal_year 2022
_chemical_formula_moiety '2(C30 H41 Ge N2), 2(Al2 Cl7), 3(C7 H8)'
_chemical_formula_sum 'C81 H106 Al4 Cl14 Ge2 N4'
_chemical_formula_weight 1885.09
_chemical_name_systematic C2/C
_space_group_crystal_system monoclinic
_space_group_IT_number 15
_space_group_name_Hall '-C 2yc'
_space_group_name_H-M_alt 'C 1 2/c 1'
_atom_sites_solution_hydrogens geom
_atom_sites_solution_primary iterative
_audit_creation_date 2021-04-25
_audit_creation_method
;
Olex2 1.3
(compiled 2020.11.12 svn.r5f609507 for OlexSys, GUI svn.r6272)
;
_audit_update_record
;
2022-01-30 deposited with the CCDC.	2022-05-02 downloaded from the CCDC.
;
_cell_angle_alpha 90
_cell_angle_beta 96.837(4)
_cell_angle_gamma 90
_cell_formula_units_Z 4
_cell_length_a 23.395(3)
_cell_length_b 10.6792(12)
_cell_length_c 37.715(4)
_cell_measurement_reflns_used 9928
_cell_measurement_temperature 150.15
_cell_measurement_theta_max 54.93
_cell_measurement_theta_min 3.68
_cell_volume 9355.7(19)
_computing_cell_refinement 'SAINT V8.38A (Bruker, 2018)'
_computing_data_reduction 'SAINT V8.38A (Bruker, 2018)'
_computing_molecular_graphics 'Olex2 1.3 (Dolomanov et al., 2009)'
_computing_publication_material 'Olex2 1.3 (Dolomanov et al., 2009)'
_computing_structure_refinement 'SHELXL 2018/3 (Sheldrick, 2015)'
_computing_structure_solution 'olex2.solve (Bourhis et al., 2015)'
_diffrn_ambient_temperature 150.15
_diffrn_measured_fraction_theta_full 0.997
_diffrn_measured_fraction_theta_max 0.994
_diffrn_measurement_device_type 'CCD area detector'
_diffrn_measurement_method 'phi and omega scans'
_diffrn_radiation_monochromator graphite
_diffrn_radiation_type MoK\a
_diffrn_radiation_wavelength 0.71073
_diffrn_reflns_av_R_equivalents 0.0513
_diffrn_reflns_av_unetI/netI 0.0348
_diffrn_reflns_Laue_measured_fraction_full 0.997
_diffrn_reflns_Laue_measured_fraction_max 0.994
_diffrn_reflns_limit_h_max 28
_diffrn_reflns_limit_h_min -28
_diffrn_reflns_limit_k_max 13
_diffrn_reflns_limit_k_min -13
_diffrn_reflns_limit_l_max 45
_diffrn_reflns_limit_l_min -45
_diffrn_reflns_number 49758
_diffrn_reflns_point_group_measured_fraction_full 0.997
_diffrn_reflns_point_group_measured_fraction_max 0.994
_diffrn_reflns_theta_full 25.242
_diffrn_reflns_theta_max 25.708
_diffrn_reflns_theta_min 1.753
_diffrn_source_current 2.86
_diffrn_source_power 0.1997996
_diffrn_source_voltage 69.86
_exptl_absorpt_coefficient_mu 1.122
_exptl_absorpt_correction_T_max 0.7508
_exptl_absorpt_correction_T_min 0.5378
_exptl_absorpt_correction_type none
_exptl_absorpt_process_details
;
SADABS-2016/2 (Bruker,2016/2) was used for absorption correction.
wR2(int) was 0.1440 before and 0.0682 after correction.
The Ratio of minimum to maximum transmission is 0.7163.
The \l/2 correction factor is Not present.
;
_exptl_crystal_colour 'clear yellowish yellow'
_exptl_crystal_colour_lustre clear
_exptl_crystal_colour_modifier yellowish
_exptl_crystal_colour_primary yellow
_exptl_crystal_density_diffrn 1.338
_exptl_crystal_description block
_exptl_crystal_F_000 3896
_exptl_crystal_size_max 0.3
_exptl_crystal_size_mid 0.2
_exptl_crystal_size_min 0.1
_refine_diff_density_max 0.610
_refine_diff_density_min -1.052
_refine_diff_density_rms 0.088
_refine_ls_extinction_method none
_refine_ls_goodness_of_fit_ref 1.041
_refine_ls_hydrogen_treatment constr
_refine_ls_matrix_type full
_refine_ls_number_parameters 485
_refine_ls_number_reflns 8863
_refine_ls_number_restraints 0
_refine_ls_restrained_S_all 1.041
_refine_ls_R_factor_all 0.0460
_refine_ls_R_factor_gt 0.0414
_refine_ls_shift/su_max 0.002
_refine_ls_shift/su_mean 0.000
_refine_ls_structure_factor_coef Fsqd
_refine_ls_weighting_details 'w=1/[\s^2^(Fo^2^)+(0.0838P)^2^+14.0405P] where P=(Fo^2^+2Fc^2^)/3'
_refine_ls_weighting_scheme calc
_refine_ls_wR_factor_gt 0.1261
_refine_ls_wR_factor_ref 0.1313
_reflns_Friedel_coverage 0.000
_reflns_number_gt 7969
_reflns_number_total 8863
_reflns_threshold_expression 'I > 2\s(I)'
_cod_data_source_file d2dt00981a5.cif
_cod_data_source_block compound5
_cod_original_cell_volume 9356.0(18)
_cod_database_code 7710145
_shelx_shelxl_version_number 2018/3
_shelx_space_group_comment
;
The symmetry employed for this shelxl refinement is uniquely defined
by the following loop, which should always be used as a source of
symmetry information in preference to the above space-group names.
They are only intended as comments.
;
_olex2_refinement_description
;
1. Fixed Uiso
 At 1.2 times of:
  All C(H) groups, All C(H,H) groups
 At 1.5 times of:
  All C(H,H,H) groups
2. Others
 Fixed Sof: H42A(0.5) H42B(0.5) H42C(0.5)
3.a Ternary CH refined with riding coordinates:
 C13(H13), C16(H16), C25(H25), C28(H28)
3.b Secondary CH2 refined with riding coordinates:
 C4(H4A,H4B), C5(H5A,H5B), C6(H6A,H6B)
3.c Aromatic/amide H refined with riding coordinates:
 C3(H3), C9(H9), C10(H10), C11(H11), C21(H21), C22(H22), C23(H23), C32(H32),
 C33(H33), C34(H34), C35(H35), C36(H36), C38(H38), C39(H39), C40(H40)
3.d Idealised Me refined as rotating group:
 C14(H14A,H14B,H14C), C15(H15A,H15B,H15C), C17(H17A,H17B,H17C), C18(H18A,H18B,
 H18C), C26(H26A,H26B,H26C), C27(H27A,H27B,H27C), C29(H29A,H29B,H29C), C30(H30A,
 H30B,H30C), C37(H37A,H37B,H37C), C42(H42A,H42B,H42C)
;
_olex2_submission_special_instructions 'No special instructions were received'

loop_
_space_group_symop_operation_xyz
'x, y, z'
'-x, y, -z+1/2'
'x+1/2, y+1/2, z'
'-x+1/2, y+1/2, -z+1/2'
'-x, -y, -z'
'x, -y, z-1/2'
'-x+1/2, -y+1/2, -z'
'x+1/2, -y+1/2, z-1/2'

loop_
_atom_site_label
_atom_site_type_symbol
_atom_site_fract_x
_atom_site_fract_y
_atom_site_fract_z
_atom_site_U_iso_or_equiv
_atom_site_adp_type
_atom_site_occupancy
_atom_site_site_symmetry_order
_atom_site_calc_flag
_atom_site_refinement_flags_posn
_atom_site_refinement_flags_adp
_atom_site_refinement_flags_occupancy
_atom_site_disorder_assembly
_atom_site_disorder_group
Ge1 Ge 0.18455(2) 0.93711(3) 0.11310(2) 0.03089(11) Uani 1 1 d . . . . .
Cl1 Cl -0.18026(4) 0.42571(8) 0.19263(2) 0.0529(2) Uani 1 1 d . . . . .
Al1 Al -0.12792(3) 0.31836(7) 0.16248(2) 0.03229(18) Uani 1 1 d . . . . .
N1 N 0.13412(8) 0.90849(17) 0.14862(5) 0.0195(4) Uani 1 1 d . . . . .
C1 C 0.07854(9) 0.8865(2) 0.13605(6) 0.0203(4) Uani 1 1 d . . . . .
Cl2 Cl -0.09213(4) 0.15901(8) 0.18893(2) 0.0586(2) Uani 1 1 d . . . . .
Al2 Al -0.00790(3) 0.40462(7) 0.11035(2) 0.02908(17) Uani 1 1 d . . . . .
N2 N 0.11519(8) 0.91072(17) 0.08141(5) 0.0205(4) Uani 1 1 d . . . . .
C2 C 0.06756(9) 0.8864(2) 0.09725(6) 0.0201(4) Uani 1 1 d . . . . .
Cl3 Cl -0.16585(3) 0.28334(7) 0.10970(2) 0.03827(17) Uani 1 1 d . . . . .
C3 C 0.01168(11) 0.8632(3) 0.07991(7) 0.0381(6) Uani 1 1 d . . . . .
H3 H 0.005178 0.856592 0.054636 0.046 Uiso 1 1 calc R U . . .
Cl4 Cl -0.05485(3) 0.45514(6) 0.15726(2) 0.03553(16) Uani 1 1 d . . . . .
C4 C -0.03587(12) 0.8497(4) 0.10131(8) 0.0500(8) Uani 1 1 d . . . . .
H4A H -0.062473 0.785431 0.089862 0.060 Uiso 1 1 calc R U . . .
H4B H -0.057190 0.929893 0.100398 0.060 Uiso 1 1 calc R U . . .
Cl5 Cl -0.00550(3) 0.20759(7) 0.11020(2) 0.04462(19) Uani 1 1 d . . . . .
C5 C -0.02126(13) 0.8150(5) 0.13911(8) 0.0626(11) Uani 1 1 d . . . . .
H5A H -0.053049 0.842453 0.152421 0.075 Uiso 1 1 calc R U . . .
H5B H -0.019177 0.722505 0.140724 0.075 Uiso 1 1 calc R U . . .
Cl6 Cl -0.05407(3) 0.49085(8) 0.06599(2) 0.04391(18) Uani 1 1 d . . . . .
C6 C 0.03283(11) 0.8668(3) 0.15696(7) 0.0347(6) Uani 1 1 d . . . . .
H6A H 0.023957 0.948000 0.167714 0.042 Uiso 1 1 calc R U . . .
H6B H 0.046924 0.809864 0.176818 0.042 Uiso 1 1 calc R U . . .
Cl7 Cl 0.07400(3) 0.48652(8) 0.12302(2) 0.0483(2) Uani 1 1 d . . . . .
C7 C 0.15347(9) 0.9136(2) 0.18654(6) 0.0194(4) Uani 1 1 d . . . . .
C8 C 0.15502(9) 1.0302(2) 0.20367(6) 0.0217(4) Uani 1 1 d . . . . .
C9 C 0.17840(10) 1.0342(2) 0.23948(6) 0.0264(5) Uani 1 1 d . . . . .
H9 H 0.180577 1.111866 0.251869 0.032 Uiso 1 1 calc R U . . .
C10 C 0.19844(11) 0.9264(2) 0.25714(7) 0.0285(5) Uani 1 1 d . . . . .
H10 H 0.215086 0.931269 0.281338 0.034 Uiso 1 1 calc R U . . .
C11 C 0.19455(10) 0.8117(2) 0.24003(6) 0.0265(5) Uani 1 1 d . . . . .
H11 H 0.207595 0.738355 0.252789 0.032 Uiso 1 1 calc R U . . .
C12 C 0.17159(9) 0.8024(2) 0.20410(6) 0.0220(5) Uani 1 1 d . . . . .
C13 C 0.16677(11) 0.6762(2) 0.18506(6) 0.0262(5) Uani 1 1 d . . . . .
H13 H 0.134507 0.682416 0.165211 0.031 Uiso 1 1 calc R U . . .
C14 C 0.15247(13) 0.5695(2) 0.20943(8) 0.0366(6) Uani 1 1 d . . . . .
H14A H 0.184620 0.557001 0.228250 0.055 Uiso 1 1 calc R U . . .
H14B H 0.145956 0.492419 0.195412 0.055 Uiso 1 1 calc R U . . .
H14C H 0.117646 0.590443 0.220267 0.055 Uiso 1 1 calc R U . . .
C15 C 0.22171(13) 0.6456(3) 0.16829(8) 0.0389(6) Uani 1 1 d . . . . .
H15A H 0.228218 0.710235 0.150763 0.058 Uiso 1 1 calc R U . . .
H15B H 0.217449 0.563976 0.156401 0.058 Uiso 1 1 calc R U . . .
H15C H 0.254579 0.643090 0.186994 0.058 Uiso 1 1 calc R U . . .
C16 C 0.13315(10) 1.1492(2) 0.18421(7) 0.0259(5) Uani 1 1 d . . . . .
H16 H 0.109657 1.123108 0.161520 0.031 Uiso 1 1 calc R U . . .
C17 C 0.18357(13) 1.2270(3) 0.17406(9) 0.0423(7) Uani 1 1 d . . . . .
H17A H 0.206505 1.257524 0.195786 0.063 Uiso 1 1 calc R U . . .
H17B H 0.168796 1.298465 0.159435 0.063 Uiso 1 1 calc R U . . .
H17C H 0.207744 1.175028 0.160462 0.063 Uiso 1 1 calc R U . . .
C18 C 0.09410(13) 1.2262(3) 0.20558(8) 0.0410(7) Uani 1 1 d . . . . .
H18A H 0.063324 1.172768 0.212614 0.062 Uiso 1 1 calc R U . . .
H18B H 0.077176 1.295474 0.190823 0.062 Uiso 1 1 calc R U . . .
H18C H 0.116750 1.259919 0.226987 0.062 Uiso 1 1 calc R U . . .
C19 C 0.11412(9) 0.9107(2) 0.04270(6) 0.0210(4) Uani 1 1 d . . . . .
C20 C 0.12661(11) 0.7987(2) 0.02584(6) 0.0271(5) Uani 1 1 d . . . . .
C21 C 0.12916(12) 0.8031(2) -0.01110(7) 0.0322(6) Uani 1 1 d . . . . .
H21 H 0.137326 0.728802 -0.023396 0.039 Uiso 1 1 calc R U . . .
C22 C 0.12004(12) 0.9131(3) -0.02980(7) 0.0336(6) Uani 1 1 d . . . . .
H22 H 0.122415 0.914285 -0.054766 0.040 Uiso 1 1 calc R U . . .
C23 C 0.10742(11) 1.0223(2) -0.01256(7) 0.0287(5) Uani 1 1 d . . . . .
H23 H 0.101252 1.097548 -0.025894 0.034 Uiso 1 1 calc R U . . .
C24 C 0.10358(9) 1.0237(2) 0.02419(6) 0.0232(5) Uani 1 1 d . . . . .
C25 C 0.08922(11) 1.1436(2) 0.04306(7) 0.0276(5) Uani 1 1 d . . . . .
H25 H 0.072131 1.118569 0.065081 0.033 Uiso 1 1 calc R U . . .
C26 C 0.14377(14) 1.2192(3) 0.05512(9) 0.0464(7) Uani 1 1 d . . . . .
H26A H 0.171159 1.166571 0.070126 0.070 Uiso 1 1 calc R U . . .
H26B H 0.133768 1.292330 0.068820 0.070 Uiso 1 1 calc R U . . .
H26C H 0.161275 1.247046 0.034123 0.070 Uiso 1 1 calc R U . . .
C27 C 0.04464(12) 1.2236(3) 0.02065(8) 0.0374(6) Uani 1 1 d . . . . .
H27A H 0.060750 1.253690 -0.000614 0.056 Uiso 1 1 calc R U . . .
H27B H 0.034282 1.295304 0.034793 0.056 Uiso 1 1 calc R U . . .
H27C H 0.010228 1.173244 0.013357 0.056 Uiso 1 1 calc R U . . .
C28 C 0.13677(14) 0.6760(2) 0.04592(7) 0.0391(7) Uani 1 1 d . . . . .
H28 H 0.128349 0.689680 0.071014 0.047 Uiso 1 1 calc R U . . .
C29 C 0.09730(19) 0.5730(3) 0.02966(10) 0.0580(10) Uani 1 1 d . . . . .
H29A H 0.057138 0.600037 0.028942 0.087 Uiso 1 1 calc R U . . .
H29B H 0.103356 0.497055 0.044183 0.087 Uiso 1 1 calc R U . . .
H29C H 0.105900 0.555577 0.005339 0.087 Uiso 1 1 calc R U . . .
C30 C 0.19962(19) 0.6362(4) 0.04716(15) 0.0868(15) Uani 1 1 d . . . . .
H30A H 0.208554 0.619742 0.022860 0.130 Uiso 1 1 calc R U . . .
H30B H 0.206111 0.560029 0.061568 0.130 Uiso 1 1 calc R U . . .
H30C H 0.224560 0.703296 0.057859 0.130 Uiso 1 1 calc R U . . .
C31 C -0.19654(11) 0.7062(3) 0.07513(8) 0.0407(7) Uani 1 1 d . . . . .
C32 C -0.20394(12) 0.8355(3) 0.07176(10) 0.0479(8) Uani 1 1 d . . . . .
H32 H -0.214833 0.870874 0.048842 0.057 Uiso 1 1 calc R U . . .
C33 C -0.19560(13) 0.9129(3) 0.10139(11) 0.0513(8) Uani 1 1 d . . . . .
H33 H -0.200850 1.000717 0.098597 0.062 Uiso 1 1 calc R U . . .
C34 C -0.17986(13) 0.8640(3) 0.13464(10) 0.0505(8) Uani 1 1 d . . . . .
H34 H -0.173581 0.917602 0.154827 0.061 Uiso 1 1 calc R U . . .
C35 C -0.17319(13) 0.7366(3) 0.13863(9) 0.0475(7) Uani 1 1 d . . . . .
H35 H -0.162994 0.702178 0.161748 0.057 Uiso 1 1 calc R U . . .
C36 C -0.18119(12) 0.6582(3) 0.10928(9) 0.0436(7) Uani 1 1 d . . . . .
H36 H -0.176155 0.570472 0.112451 0.052 Uiso 1 1 calc R U . . .
C37 C -0.20501(16) 0.6204(4) 0.04334(11) 0.0662(10) Uani 1 1 d . . . . .
H37A H -0.233561 0.656646 0.025094 0.099 Uiso 1 1 calc R U . . .
H37B H -0.218605 0.538693 0.050697 0.099 Uiso 1 1 calc R U . . .
H37C H -0.168368 0.609900 0.033513 0.099 Uiso 1 1 calc R U . . .
C38 C 0.500000 0.4168(5) 0.250000 0.0547(13) Uani 1 2 d S T P . .
H38 H 0.500000 0.505727 0.250002 0.066 Uiso 1 2 calc R U P . .
C39 C 0.45271(14) 0.3514(4) 0.23402(9) 0.0516(8) Uani 1 1 d . . . . .
H39 H 0.419985 0.395487 0.223107 0.062 Uiso 1 1 calc R U . . .
C40 C 0.45307(14) 0.2224(3) 0.23393(8) 0.0489(8) Uani 1 1 d . . . . .
H40 H 0.420517 0.178642 0.222638 0.059 Uiso 1 1 calc R U . . .
C41 C 0.500000 0.1546(4) 0.250000 0.0433(10) Uani 1 2 d S T P . .
C42 C 0.500000 0.0136(5) 0.250000 0.0706(16) Uani 1 2 d S T P . .
H42A H 0.478131 -0.016939 0.268848 0.106 Uiso 0.5 1 calc R U P A -1
H42B H 0.539707 -0.016939 0.254365 0.106 Uiso 0.5 1 calc R U P A -1
H42C H 0.482161 -0.016940 0.226786 0.106 Uiso 0.5 1 calc R U P A -1

loop_
_atom_site_aniso_label
_atom_site_aniso_U_11
_atom_site_aniso_U_22
_atom_site_aniso_U_33
_atom_site_aniso_U_23
_atom_site_aniso_U_13
_atom_site_aniso_U_12
Ge1 0.02414(16) 0.04123(18) 0.02760(17) 0.00032(11) 0.00436(12) -0.00220(10)
Cl1 0.0533(5) 0.0613(5) 0.0497(5) -0.0188(4) 0.0298(4) -0.0081(3)
Al1 0.0364(4) 0.0344(4) 0.0280(4) -0.0011(3) 0.0117(3) -0.0043(3)
N1 0.0214(9) 0.0222(9) 0.0145(9) 0.0005(7) 0.0007(7) -0.0009(7)
C1 0.0205(10) 0.0208(10) 0.0193(11) -0.0004(8) 0.0015(9) 0.0001(8)
Cl2 0.0727(6) 0.0527(5) 0.0524(5) 0.0235(4) 0.0153(4) 0.0044(4)
Al2 0.0264(4) 0.0371(4) 0.0239(4) -0.0015(3) 0.0037(3) -0.0025(3)
N2 0.0224(9) 0.0237(9) 0.0155(9) -0.0002(7) 0.0033(7) 0.0026(7)
C2 0.0192(10) 0.0217(10) 0.0193(11) -0.0004(8) 0.0022(9) 0.0003(8)
Cl3 0.0362(3) 0.0440(4) 0.0350(4) -0.0098(3) 0.0060(3) -0.0038(3)
C3 0.0264(12) 0.0646(18) 0.0230(13) 0.0017(12) 0.0016(10) -0.0016(12)
Cl4 0.0398(3) 0.0394(3) 0.0292(3) -0.0091(3) 0.0120(3) -0.0097(3)
C4 0.0241(13) 0.097(3) 0.0280(15) 0.0025(16) 0.0002(11) -0.0167(15)
Cl5 0.0502(4) 0.0374(4) 0.0496(4) -0.0048(3) 0.0199(3) 0.0046(3)
C5 0.0316(15) 0.125(3) 0.0306(16) 0.0150(19) 0.0017(13) -0.0282(18)
Cl6 0.0395(4) 0.0612(5) 0.0295(4) 0.0068(3) -0.0021(3) 0.0022(3)
C6 0.0278(12) 0.0529(16) 0.0231(13) 0.0022(11) 0.0022(10) -0.0071(11)
Cl7 0.0319(3) 0.0701(5) 0.0416(4) 0.0037(4) -0.0011(3) -0.0159(3)
C7 0.0179(10) 0.0257(11) 0.0144(10) -0.0012(8) 0.0009(8) -0.0019(8)
C8 0.0197(10) 0.0249(11) 0.0207(11) -0.0001(9) 0.0029(9) -0.0019(8)
C9 0.0285(12) 0.0281(11) 0.0220(12) -0.0057(10) 0.0002(10) -0.0024(9)
C10 0.0307(12) 0.0362(13) 0.0181(12) -0.0011(10) 0.0007(10) -0.0028(10)
C11 0.0285(12) 0.0281(12) 0.0217(12) 0.0039(9) -0.0021(9) 0.0002(9)
C12 0.0212(10) 0.0252(11) 0.0195(11) 0.0001(9) 0.0024(9) -0.0011(8)
C13 0.0324(12) 0.0229(11) 0.0229(12) 0.0015(9) 0.0009(10) 0.0008(9)
C14 0.0475(16) 0.0252(12) 0.0384(16) 0.0011(11) 0.0104(13) -0.0046(11)
C15 0.0513(17) 0.0305(13) 0.0372(15) -0.0022(11) 0.0155(13) 0.0046(12)
C16 0.0288(12) 0.0225(11) 0.0261(12) -0.0012(9) 0.0017(10) 0.0005(9)
C17 0.0422(15) 0.0316(14) 0.0543(18) 0.0123(13) 0.0113(14) 0.0007(11)
C18 0.0468(16) 0.0339(14) 0.0444(17) 0.0039(12) 0.0135(13) 0.0138(12)
C19 0.0208(10) 0.0289(11) 0.0134(10) -0.0005(9) 0.0024(8) 0.0008(8)
C20 0.0311(12) 0.0294(12) 0.0204(12) -0.0012(9) 0.0016(10) 0.0037(9)
C21 0.0396(14) 0.0364(13) 0.0212(12) -0.0061(10) 0.0058(11) 0.0067(11)
C22 0.0404(14) 0.0432(14) 0.0181(12) -0.0005(11) 0.0076(11) 0.0024(11)
C23 0.0336(12) 0.0332(12) 0.0201(12) 0.0065(10) 0.0060(10) 0.0047(10)
C24 0.0216(10) 0.0281(11) 0.0204(11) 0.0014(9) 0.0045(9) 0.0028(9)
C25 0.0326(12) 0.0257(12) 0.0246(12) 0.0013(9) 0.0045(10) 0.0073(10)
C26 0.0479(17) 0.0324(14) 0.0556(19) -0.0080(13) -0.0069(15) 0.0037(12)
C27 0.0415(15) 0.0368(14) 0.0337(14) 0.0035(11) 0.0041(12) 0.0149(11)
C28 0.0654(19) 0.0254(12) 0.0249(13) -0.0013(10) -0.0013(13) 0.0108(12)
C29 0.090(3) 0.0376(16) 0.0444(19) 0.0076(14) 0.0009(19) -0.0120(16)
C30 0.074(3) 0.057(2) 0.119(4) 0.013(2) -0.029(3) 0.026(2)
C31 0.0250(12) 0.0508(17) 0.0466(17) 0.0019(13) 0.0053(12) 0.0058(11)
C32 0.0312(14) 0.0548(18) 0.058(2) 0.0188(16) 0.0062(14) 0.0063(13)
C33 0.0345(15) 0.0380(15) 0.082(3) 0.0035(16) 0.0101(16) 0.0009(12)
C34 0.0310(14) 0.059(2) 0.063(2) -0.0102(17) 0.0119(14) -0.0016(13)
C35 0.0337(14) 0.062(2) 0.0469(18) 0.0102(15) 0.0061(13) -0.0027(13)
C36 0.0331(14) 0.0392(15) 0.0579(19) 0.0098(14) 0.0032(13) 0.0032(12)
C37 0.051(2) 0.084(3) 0.062(2) -0.019(2) 0.0028(18) 0.0158(19)
C38 0.068(3) 0.056(3) 0.047(3) 0.000 0.037(3) 0.000
C39 0.0448(17) 0.070(2) 0.0437(18) 0.0160(16) 0.0191(15) 0.0098(16)
C40 0.0426(16) 0.072(2) 0.0335(16) 0.0109(15) 0.0080(13) -0.0063(15)
C41 0.053(2) 0.055(2) 0.0234(19) 0.000 0.0080(18) 0.000
C42 0.108(5) 0.056(3) 0.045(3) 0.000 -0.003(3) 0.000

loop_
_atom_type_symbol
_atom_type_description
_atom_type_scat_dispersion_real
_atom_type_scat_dispersion_imag
_atom_type_scat_source
C C 0.0033 0.0016 'International Tables Vol C Tables 4.2.6.8 and 6.1.1.4'
H H 0.0000 0.0000 'International Tables Vol C Tables 4.2.6.8 and 6.1.1.4'
Al Al 0.0645 0.0514 'International Tables Vol C Tables 4.2.6.8 and 6.1.1.4'
Cl Cl 0.1484 0.1585 'International Tables Vol C Tables 4.2.6.8 and 6.1.1.4'
Ge Ge 0.1547 1.8001 'International Tables Vol C Tables 4.2.6.8 and 6.1.1.4'
N N 0.0061 0.0033 'International Tables Vol C Tables 4.2.6.8 and 6.1.1.4'

loop_
_geom_angle_atom_site_label_1
_geom_angle_atom_site_label_2
_geom_angle_atom_site_label_3
_geom_angle
_geom_angle_site_symmetry_1
_geom_angle_site_symmetry_3
_geom_angle_publ_flag
N1 Ge1 N2 82.32(8) . . ?
Cl1 Al1 Cl3 113.49(5) . . ?
Cl1 Al1 Cl4 100.86(4) . . ?
Cl2 Al1 Cl1 114.20(5) . . ?
Cl2 Al1 Cl3 113.81(5) . . ?
Cl2 Al1 Cl4 107.51(5) . . ?
Cl3 Al1 Cl4 105.51(4) . . ?
C1 N1 Ge1 115.49(15) . . ?
C1 N1 C7 121.85(18) . . ?
C7 N1 Ge1 122.63(14) . . ?
N1 C1 C2 113.59(19) . . ?
N1 C1 C6 126.1(2) . . ?
C6 C1 C2 120.3(2) . . ?
Cl5 Al2 Cl4 104.89(4) . . ?
Cl5 Al2 Cl7 113.05(5) . . ?
Cl6 Al2 Cl4 105.57(4) . . ?
Cl6 Al2 Cl5 116.67(5) . . ?
Cl6 Al2 Cl7 111.53(5) . . ?
Cl7 Al2 Cl4 103.73(4) . . ?
C2 N2 Ge1 115.71(15) . . ?
C2 N2 C19 121.77(18) . . ?
C19 N2 Ge1 122.46(14) . . ?
N2 C2 C1 112.87(19) . . ?
N2 C2 C3 126.6(2) . . ?
C3 C2 C1 120.6(2) . . ?
C2 C3 H3 120.4 . . ?
C2 C3 C4 119.1(2) . . ?
C4 C3 H3 120.4 . . ?
Al2 Cl4 Al1 110.82(4) . . ?
C3 C4 H4A 108.0 . . ?
C3 C4 H4B 108.0 . . ?
C3 C4 C5 117.2(3) . . ?
H4A C4 H4B 107.3 . . ?
C5 C4 H4A 108.0 . . ?
C5 C4 H4B 108.0 . . ?
C4 C5 H5A 108.3 . . ?
C4 C5 H5B 108.3 . . ?
H5A C5 H5B 107.4 . . ?
C6 C5 C4 115.9(3) . . ?
C6 C5 H5A 108.3 . . ?
C6 C5 H5B 108.3 . . ?
C1 C6 C5 117.8(2) . . ?
C1 C6 H6A 107.9 . . ?
C1 C6 H6B 107.9 . . ?
C5 C6 H6A 107.9 . . ?
C5 C6 H6B 107.9 . . ?
H6A C6 H6B 107.2 . . ?
C8 C7 N1 118.4(2) . . ?
C12 C7 N1 118.43(19) . . ?
C12 C7 C8 123.1(2) . . ?
C7 C8 C16 122.0(2) . . ?
C9 C8 C7 117.3(2) . . ?
C9 C8 C16 120.7(2) . . ?
C8 C9 H9 119.6 . . ?
C10 C9 C8 120.7(2) . . ?
C10 C9 H9 119.6 . . ?
C9 C10 H10 119.6 . . ?
C11 C10 C9 120.9(2) . . ?
C11 C10 H10 119.6 . . ?
C10 C11 H11 119.6 . . ?
C10 C11 C12 120.7(2) . . ?
C12 C11 H11 119.6 . . ?
C7 C12 C13 121.7(2) . . ?
C11 C12 C7 117.2(2) . . ?
C11 C12 C13 121.1(2) . . ?
C12 C13 H13 107.5 . . ?
C12 C13 C14 112.7(2) . . ?
C12 C13 C15 111.3(2) . . ?
C14 C13 H13 107.5 . . ?
C14 C13 C15 110.1(2) . . ?
C15 C13 H13 107.5 . . ?
C13 C14 H14A 109.5 . . ?
C13 C14 H14B 109.5 . . ?
C13 C14 H14C 109.5 . . ?
H14A C14 H14B 109.5 . . ?
H14A C14 H14C 109.5 . . ?
H14B C14 H14C 109.5 . . ?
C13 C15 H15A 109.5 . . ?
C13 C15 H15B 109.5 . . ?
C13 C15 H15C 109.5 . . ?
H15A C15 H15B 109.5 . . ?
H15A C15 H15C 109.5 . . ?
H15B C15 H15C 109.5 . . ?
C8 C16 H16 107.4 . . ?
C8 C16 C17 110.4(2) . . ?
C8 C16 C18 112.5(2) . . ?
C17 C16 H16 107.4 . . ?
C17 C16 C18 111.5(2) . . ?
C18 C16 H16 107.4 . . ?
C16 C17 H17A 109.5 . . ?
C16 C17 H17B 109.5 . . ?
C16 C17 H17C 109.5 . . ?
H17A C17 H17B 109.5 . . ?
H17A C17 H17C 109.5 . . ?
H17B C17 H17C 109.5 . . ?
C16 C18 H18A 109.5 . . ?
C16 C18 H18B 109.5 . . ?
C16 C18 H18C 109.5 . . ?
H18A C18 H18B 109.5 . . ?
H18A C18 H18C 109.5 . . ?
H18B C18 H18C 109.5 . . ?
C20 C19 N2 118.4(2) . . ?
C20 C19 C24 122.9(2) . . ?
C24 C19 N2 118.7(2) . . ?
C19 C20 C21 117.2(2) . . ?
C19 C20 C28 122.6(2) . . ?
C21 C20 C28 120.2(2) . . ?
C20 C21 H21 119.5 . . ?
C22 C21 C20 121.1(2) . . ?
C22 C21 H21 119.5 . . ?
C21 C22 H22 119.7 . . ?
C21 C22 C23 120.5(2) . . ?
C23 C22 H22 119.7 . . ?
C22 C23 H23 119.4 . . ?
C22 C23 C24 121.1(2) . . ?
C24 C23 H23 119.4 . . ?
C19 C24 C25 121.8(2) . . ?
C23 C24 C19 117.1(2) . . ?
C23 C24 C25 121.1(2) . . ?
C24 C25 H25 107.2 . . ?
C24 C25 C26 111.1(2) . . ?
C24 C25 C27 112.7(2) . . ?
C26 C25 H25 107.2 . . ?
C27 C25 H25 107.2 . . ?
C27 C25 C26 111.1(2) . . ?
C25 C26 H26A 109.5 . . ?
C25 C26 H26B 109.5 . . ?
C25 C26 H26C 109.5 . . ?
H26A C26 H26B 109.5 . . ?
H26A C26 H26C 109.5 . . ?
H26B C26 H26C 109.5 . . ?
C25 C27 H27A 109.5 . . ?
C25 C27 H27B 109.5 . . ?
C25 C27 H27C 109.5 . . ?
H27A C27 H27B 109.5 . . ?
H27A C27 H27C 109.5 . . ?
H27B C27 H27C 109.5 . . ?
C20 C28 H28 108.0 . . ?
C20 C28 C30 110.4(3) . . ?
C29 C28 C20 111.8(2) . . ?
C29 C28 H28 108.0 . . ?
C29 C28 C30 110.4(3) . . ?
C30 C28 H28 108.0 . . ?
C28 C29 H29A 109.5 . . ?
C28 C29 H29B 109.5 . . ?
C28 C29 H29C 109.5 . . ?
H29A C29 H29B 109.5 . . ?
H29A C29 H29C 109.5 . . ?
H29B C29 H29C 109.5 . . ?
C28 C30 H30A 109.5 . . ?
C28 C30 H30B 109.5 . . ?
C28 C30 H30C 109.5 . . ?
H30A C30 H30B 109.5 . . ?
H30A C30 H30C 109.5 . . ?
H30B C30 H30C 109.5 . . ?
C32 C31 C37 121.8(3) . . ?
C36 C31 C32 117.6(3) . . ?
C36 C31 C37 120.5(3) . . ?
C31 C32 H32 119.6 . . ?
C33 C32 C31 120.9(3) . . ?
C33 C32 H32 119.6 . . ?
C32 C33 H33 119.7 . . ?
C34 C33 C32 120.6(3) . . ?
C34 C33 H33 119.7 . . ?
C33 C34 H34 120.2 . . ?
C33 C34 C35 119.5(3) . . ?
C35 C34 H34 120.2 . . ?
C34 C35 H35 119.7 . . ?
C34 C35 C36 120.6(3) . . ?
C36 C35 H35 119.7 . . ?
C31 C36 H36 119.6 . . ?
C35 C36 C31 120.9(3) . . ?
C35 C36 H36 119.6 . . ?
C31 C37 H37A 109.5 . . ?
C31 C37 H37B 109.5 . . ?
C31 C37 H37C 109.5 . . ?
H37A C37 H37B 109.5 . . ?
H37A C37 H37C 109.5 . . ?
H37B C37 H37C 109.5 . . ?
C39 C38 H38 120.3 2_655 . ?
C39 C38 H38 120.3 . . ?
C39 C38 C39 119.4(5) 2_655 . ?
C38 C39 H39 120.0 . . ?
C40 C39 C38 120.0(3) . . ?
C40 C39 H39 120.0 . . ?
C39 C40 H40 119.2 . . ?
C39 C40 C41 121.6(3) . . ?
C41 C40 H40 119.2 . . ?
C40 C41 C40 117.3(4) 2_655 . ?
C40 C41 C42 121.3(2) 2_655 . ?
C40 C41 C42 121.3(2) . . ?
C41 C42 H42A 109.5 . . ?
C41 C42 H42B 109.5 . . ?
C41 C42 H42C 109.5 . . ?
H42A C42 H42B 109.5 . . ?
H42A C42 H42C 109.5 . . ?
H42B C42 H42C 109.5 . . ?

loop_
_geom_bond_atom_site_label_1
_geom_bond_atom_site_label_2
_geom_bond_distance
_geom_bond_site_symmetry_2
_geom_bond_publ_flag
Ge1 N1 1.9123(19) . ?
Ge1 N2 1.9180(19) . ?
Cl1 Al1 2.1066(11) . ?
Al1 Cl2 2.0960(12) . ?
Al1 Cl3 2.1142(11) . ?
Al1 Cl4 2.2749(10) . ?
N1 C1 1.351(3) . ?
N1 C7 1.449(3) . ?
C1 C2 1.455(3) . ?
C1 C6 1.418(3) . ?
Al2 Cl4 2.2560(10) . ?
Al2 Cl5 2.1048(11) . ?
Al2 Cl6 2.0939(10) . ?
Al2 Cl7 2.1087(10) . ?
N2 C2 1.351(3) . ?
N2 C19 1.457(3) . ?
C2 C3 1.412(3) . ?
C3 H3 0.9500 . ?
C3 C4 1.457(4) . ?
C4 H4A 0.9900 . ?
C4 H4B 0.9900 . ?
C4 C5 1.473(4) . ?
C5 H5A 0.9900 . ?
C5 H5B 0.9900 . ?
C5 C6 1.469(4) . ?
C6 H6A 0.9900 . ?
C6 H6B 0.9900 . ?
C7 C8 1.401(3) . ?
C7 C12 1.401(3) . ?
C8 C9 1.396(3) . ?
C8 C16 1.525(3) . ?
C9 H9 0.9500 . ?
C9 C10 1.384(4) . ?
C10 H10 0.9500 . ?
C10 C11 1.383(4) . ?
C11 H11 0.9500 . ?
C11 C12 1.401(3) . ?
C12 C13 1.525(3) . ?
C13 H13 1.0000 . ?
C13 C14 1.526(3) . ?
C13 C15 1.534(4) . ?
C14 H14A 0.9800 . ?
C14 H14B 0.9800 . ?
C14 H14C 0.9800 . ?
C15 H15A 0.9800 . ?
C15 H15B 0.9800 . ?
C15 H15C 0.9800 . ?
C16 H16 1.0000 . ?
C16 C17 1.529(4) . ?
C16 C18 1.529(3) . ?
C17 H17A 0.9800 . ?
C17 H17B 0.9800 . ?
C17 H17C 0.9800 . ?
C18 H18A 0.9800 . ?
C18 H18B 0.9800 . ?
C18 H18C 0.9800 . ?
C19 C20 1.402(3) . ?
C19 C24 1.402(3) . ?
C20 C21 1.402(3) . ?
C20 C28 1.518(3) . ?
C21 H21 0.9500 . ?
C21 C22 1.374(4) . ?
C22 H22 0.9500 . ?
C22 C23 1.384(4) . ?
C23 H23 0.9500 . ?
C23 C24 1.400(3) . ?
C24 C25 1.522(3) . ?
C25 H25 1.0000 . ?
C25 C26 1.533(4) . ?
C25 C27 1.524(3) . ?
C26 H26A 0.9800 . ?
C26 H26B 0.9800 . ?
C26 H26C 0.9800 . ?
C27 H27A 0.9800 . ?
C27 H27B 0.9800 . ?
C27 H27C 0.9800 . ?
C28 H28 1.0000 . ?
C28 C29 1.518(4) . ?
C28 C30 1.526(5) . ?
C29 H29A 0.9800 . ?
C29 H29B 0.9800 . ?
C29 H29C 0.9800 . ?
C30 H30A 0.9800 . ?
C30 H30B 0.9800 . ?
C30 H30C 0.9800 . ?
C31 C32 1.395(5) . ?
C31 C36 1.393(4) . ?
C31 C37 1.503(5) . ?
C32 H32 0.9500 . ?
C32 C33 1.385(5) . ?
C33 H33 0.9500 . ?
C33 C34 1.368(5) . ?
C34 H34 0.9500 . ?
C34 C35 1.376(5) . ?
C35 H35 0.9500 . ?
C35 C36 1.383(5) . ?
C36 H36 0.9500 . ?
C37 H37A 0.9800 . ?
C37 H37B 0.9800 . ?
C37 H37C 0.9800 . ?
C38 H38 0.9500 . ?
C38 C39 1.384(4) . ?
C38 C39 1.384(4) 2_655 ?
C39 H39 0.9500 . ?
C39 C40 1.378(5) . ?
C40 H40 0.9500 . ?
C40 C41 1.392(4) . ?
C41 C42 1.505(7) . ?
C42 H42A 0.9800 . ?
C42 H42B 0.9800 . ?
C42 H42C 0.9800 . ?

loop_
_geom_torsion_atom_site_label_1
_geom_torsion_atom_site_label_2
_geom_torsion_atom_site_label_3
_geom_torsion_atom_site_label_4
_geom_torsion
_geom_torsion_site_symmetry_1
_geom_torsion_site_symmetry_2
_geom_torsion_site_symmetry_3
_geom_torsion_site_symmetry_4
_geom_torsion_publ_flag
Ge1 N1 C1 C2 1.1(2) . . . . ?
Ge1 N1 C1 C6 -177.8(2) . . . . ?
Ge1 N1 C7 C8 85.3(2) . . . . ?
Ge1 N1 C7 C12 -92.5(2) . . . . ?
Ge1 N2 C2 C1 0.6(2) . . . . ?
Ge1 N2 C2 C3 -179.7(2) . . . . ?
Ge1 N2 C19 C20 85.9(2) . . . . ?
Ge1 N2 C19 C24 -90.9(2) . . . . ?
N1 C1 C2 N2 -1.1(3) . . . . ?
N1 C1 C2 C3 179.2(2) . . . . ?
N1 C1 C6 C5 -165.6(3) . . . . ?
N1 C7 C8 C9 -174.7(2) . . . . ?
N1 C7 C8 C16 4.3(3) . . . . ?
N1 C7 C12 C11 174.8(2) . . . . ?
N1 C7 C12 C13 -5.1(3) . . . . ?
C1 N1 C7 C8 -92.8(3) . . . . ?
C1 N1 C7 C12 89.4(3) . . . . ?
C1 C2 C3 C4 5.1(4) . . . . ?
N2 C2 C3 C4 -174.6(3) . . . . ?
N2 C19 C20 C21 -175.8(2) . . . . ?
N2 C19 C20 C28 4.6(4) . . . . ?
N2 C19 C24 C23 175.0(2) . . . . ?
N2 C19 C24 C25 -4.3(3) . . . . ?
C2 C1 C6 C5 15.5(4) . . . . ?
C2 N2 C19 C20 -91.1(3) . . . . ?
C2 N2 C19 C24 92.1(3) . . . . ?
C2 C3 C4 C5 -21.8(5) . . . . ?
C3 C4 C5 C6 35.0(6) . . . . ?
C4 C5 C6 C1 -31.9(5) . . . . ?
C6 C1 C2 N2 177.9(2) . . . . ?
C6 C1 C2 C3 -1.8(4) . . . . ?
C7 N1 C1 C2 179.31(19) . . . . ?
C7 N1 C1 C6 0.4(4) . . . . ?
C7 C8 C9 C10 -0.8(3) . . . . ?
C7 C8 C16 C17 -101.7(3) . . . . ?
C7 C8 C16 C18 133.0(2) . . . . ?
C7 C12 C13 C14 -144.6(2) . . . . ?
C7 C12 C13 C15 91.1(3) . . . . ?
C8 C7 C12 C11 -2.9(3) . . . . ?
C8 C7 C12 C13 177.2(2) . . . . ?
C8 C9 C10 C11 -1.6(4) . . . . ?
C9 C8 C16 C17 77.3(3) . . . . ?
C9 C8 C16 C18 -48.0(3) . . . . ?
C9 C10 C11 C12 1.7(4) . . . . ?
C10 C11 C12 C7 0.5(3) . . . . ?
C10 C11 C12 C13 -179.6(2) . . . . ?
C11 C12 C13 C14 35.6(3) . . . . ?
C11 C12 C13 C15 -88.7(3) . . . . ?
C12 C7 C8 C9 3.1(3) . . . . ?
C12 C7 C8 C16 -177.9(2) . . . . ?
C16 C8 C9 C10 -179.8(2) . . . . ?
C19 N2 C2 C1 177.79(19) . . . . ?
C19 N2 C2 C3 -2.5(4) . . . . ?
C19 C20 C21 C22 0.3(4) . . . . ?
C19 C20 C28 C29 125.3(3) . . . . ?
C19 C20 C28 C30 -111.4(3) . . . . ?
C19 C24 C25 C26 91.8(3) . . . . ?
C19 C24 C25 C27 -142.7(2) . . . . ?
C20 C19 C24 C23 -1.6(3) . . . . ?
C20 C19 C24 C25 179.1(2) . . . . ?
C20 C21 C22 C23 -0.7(4) . . . . ?
C21 C20 C28 C29 -54.3(4) . . . . ?
C21 C20 C28 C30 69.0(4) . . . . ?
C21 C22 C23 C24 0.0(4) . . . . ?
C22 C23 C24 C19 1.2(4) . . . . ?
C22 C23 C24 C25 -179.5(2) . . . . ?
C23 C24 C25 C26 -87.5(3) . . . . ?
C23 C24 C25 C27 38.0(3) . . . . ?
C24 C19 C20 C21 0.9(4) . . . . ?
C24 C19 C20 C28 -178.7(2) . . . . ?
C28 C20 C21 C22 179.9(3) . . . . ?
C31 C32 C33 C34 0.0(5) . . . . ?
C32 C31 C36 C35 -0.5(4) . . . . ?
C32 C33 C34 C35 -1.0(5) . . . . ?
C33 C34 C35 C36 1.2(4) . . . . ?
C34 C35 C36 C31 -0.5(4) . . . . ?
C36 C31 C32 C33 0.7(4) . . . . ?
C37 C31 C32 C33 -179.6(3) . . . . ?
C37 C31 C36 C35 179.8(3) . . . . ?
C38 C39 C40 C41 0.7(4) . . . . ?
C39 C38 C39 C40 -0.3(2) 2_655 . . . ?
C39 C40 C41 C40 -0.4(2) . . . 2_655 ?
C39 C40 C41 C42 179.6(2) . . . . ?
